data_1573695
_journal_paper_doi 10.1039/D4SC06624C
_chemical_formula_moiety 'C4 H2 Br2 N6 Zn, C3 H7 N O'
_chemical_formula_sum 'C7 H9 Br2 N7 O Zn'
_chemical_formula_weight 432.40
_chemical_name_systematic MAF-78
_space_group_crystal_system cubic
_space_group_IT_number 217
_space_group_name_Hall 'I -4 2 3'
_space_group_name_H-M_alt 'I -4 3 m'
_atom_sites_solution_hydrogens geom
_audit_creation_date 2024-09-25
_audit_creation_method
;
Olex2 1.5
(compiled 2023.08.24 svn.re1ec1418 for OlexSys, GUI svn.r6817)
;
_audit_update_record
;
2024-09-26 deposited with the CCDC.	2025-01-15 downloaded from the CCDC.
;
_cell_angle_alpha 90
_cell_angle_beta 90
_cell_angle_gamma 90
_cell_formula_units_Z 12
_cell_length_a 16.77164(5)
_cell_length_b 16.77164(5)
_cell_length_c 16.77164(5)
_cell_measurement_reflns_used 27172
_cell_measurement_temperature 100.00(10)
_cell_measurement_theta_max 77.5200
_cell_measurement_theta_min 3.6930
_cell_volume 4717.66(2)
_computing_cell_refinement 'CrysAlisPro 1.171.43.98a (Rigaku OD, 2023)'
_computing_data_collection 'CrysAlisPro 1.171.43.98a (Rigaku OD, 2023)'
_computing_data_reduction 'CrysAlisPro 1.171.43.98a (Rigaku OD, 2023)'
_computing_molecular_graphics 'Olex2 1.5 (Dolomanov et al., 2009)'
_computing_publication_material 'Olex2 1.5 (Dolomanov et al., 2009)'
_computing_structure_refinement 'SHELXL 2018/3 (Sheldrick, 2015)'
_computing_structure_solution 'SHELXT 2018/2 (Sheldrick, 2018)'
_diffrn_ambient_environment N~2~
_diffrn_ambient_temperature 100.00(10)
_diffrn_detector 'Hybrid Pixel Array Detector'
_diffrn_detector_area_resol_mean 10.0000
_diffrn_detector_type HyPix
_diffrn_measured_fraction_theta_full 1.000
_diffrn_measured_fraction_theta_max 1.000
_diffrn_measurement_details
;
List of Runs (angles in degrees, time in seconds):

  # Type    Start    End  Width  t~exp~   \w     \q     \k     \f   Frames
#--------------------------------------------------------------------------
  1  \w    -25.00  23.00   0.50    0.05    --   43.01 -19.00  90.00   96
  2  \w    -36.00  13.00   0.50    0.05    --   43.01 -19.00  30.00   98
  3  \w    -37.00  23.00   0.50    0.05    --   43.01 -19.00 -30.00  120
  4  \w    -33.00   2.00   0.50    0.05    --   43.01 -38.00-150.00   70
  5  \w     12.00  39.00   0.50    0.05    --   43.01 -38.00-150.00   54
  6  \w     60.00 105.00   0.50    0.05    --  113.75 -95.00 -90.00   90
  7  \w     79.00 104.00   0.50    0.05    --  113.75-131.00 -35.00   50
  8  \w     22.00  72.00   0.50    0.05    --   43.01-131.00 -35.00  100
  9  \w     85.00 112.00   0.50    0.05    --  113.75-125.00  30.00   54
 10  \w     42.00  78.00   0.50    0.05    --  113.75-125.00  30.00   72
 11  \w     47.00 110.00   0.50    0.05    --  113.75-125.00  90.00  126
 12  \w     83.00 122.00   0.50    0.05    --  113.75-139.00 149.00   78
 13  \w     40.00 105.00   0.50    0.05    --  113.75 -95.00  90.00  130
 14  \w     41.00  66.00   0.50    0.05    --   43.01-139.00 149.00   50
 15  \w     51.00 103.00   0.50    0.05    --  113.75 -95.00 150.00  104
 16  \w     43.00 111.00   0.50    0.05    --  113.75-125.00 -60.00  136
 17  \w     42.00  87.00   0.50    0.05    --  113.75-125.00 -90.00   90
 18  \w     80.00 105.00   0.50    0.05    --  113.75 -95.00-150.00   50
 19  \w     80.00 105.00   0.50    0.05    --  113.75 -95.00-180.00   50
 20  \w     51.00  77.00   0.50    0.05    --  113.75 -95.00-150.00   52
 21  \w     78.00 103.00   0.50    0.05    --  113.75 -95.00 -60.00   50
 22  \w     77.00 105.00   0.50    0.05    --  113.75 -95.00   0.00   56
 23  \w     41.00 105.00   0.50    0.05    --  113.75 -95.00 120.00  128
 24  \w     43.00  68.00   0.50    0.05    --  113.75 -61.00   0.00   50
 25  \w     48.00  73.00   0.50    0.05    --  113.75 -77.00   0.00   50
 26  \w     77.00 102.00   0.50    0.05    --  113.75 -77.00   0.00   50
 27  \w     41.00  81.00   0.50    0.05    --  113.75 -77.00 -60.00   80
 28  \w     41.00  66.00   0.50    0.05    --  113.75 -61.00 -30.00   50
 29  \w     43.00  95.00   0.50    0.05    --  113.75 -77.00 -90.00  104
 30  \w     41.00  67.00   0.50    0.05    --  113.75 -61.00-180.00   52
 31  \w     90.00 168.00   0.50    0.05    --  113.75  30.00 -90.00  156
 32  \w    135.00 175.00   0.50    0.05    --  113.75  61.00-180.00   80
 33  \w     91.00 123.00   0.50    0.05    --  113.75  61.00-180.00   64
 34  \w    117.00 160.00   0.50    0.05    --  113.75  45.00  60.00   86
 35  \w     92.00 175.00   0.50    0.05    --  113.75  61.00  90.00  166
 36  \w     92.00 132.00   0.50    0.05    --  113.75  45.00 150.00   80
 37  \w     85.00 163.00   0.50    0.05    --  113.75  77.00 150.00  156
 38  \w     96.00 165.00   0.50    0.05    --  113.75  61.00 120.00  138
 39  \w    134.00 172.00   0.50    0.05    --  113.75  30.00   0.00   76
 40  \w     93.00 118.00   0.50    0.05    --  113.75  30.00   0.00   50
 41  \w    110.00 136.00   0.50    0.05    --  113.75  45.00 -60.00   52
 42  \w    101.00 127.00   0.50    0.05    --  113.75  30.00-120.00   52
 43  \w     77.00 155.00   0.50    0.05    --  113.75 125.00   0.00  156
 44  \w    114.00 140.00   0.50    0.05    --  113.75 131.00  35.00   52
 45  \w     68.00  98.00   0.50    0.05    --   43.01 139.00-150.00   60
 46  \w     96.00 121.00   0.50    0.05    --  113.75 139.00-150.00   50
 47  \w      9.00  34.00   0.50    0.05    --  -43.01  38.00 120.00   50
 48  \w    -45.00   4.00   0.50    0.05    --  -43.01  38.00 120.00   98
 49  \w    -95.00 -67.00   0.50    0.05    --  -43.01 139.00-150.00   56
 50  \w    -91.00 -55.00   0.50    0.05    --  -43.01 131.00  35.00   72
 51  \w   -107.00 -73.00   0.50    0.05    --  -97.00 106.00 128.57   68
 52  \w   -127.00-102.00   0.50    0.05    --  -97.00 147.00 150.99   50
 53  \w    -95.00 -69.00   0.50    0.05    --  -97.00 131.00  35.00   52
 54  \w    -52.00 -24.00   0.50    0.05    --  -97.00 106.00 128.57   56
 55  \w   -108.00 -75.00   0.50    0.05    --  -97.00 110.00 -81.66   66
 56  \w    -55.00 -30.00   0.50    0.05    --  -97.00 139.00-150.00   50
 57  \w   -122.00 -87.00   0.50    0.05    --  -97.00 139.00-150.00   70
 58  \w   -116.00 -20.00   0.50    0.05    --  -43.01 -57.00 -30.00  192
 59  \w   -134.00-105.00   0.50    0.05    --  -97.00-131.00 -35.00   58
 60  \w   -159.00-101.00   0.50    0.05    --  -97.00 -61.00  30.00  116
 61  \w   -146.00-121.00   0.50    0.05    --  -97.00-139.00 149.00   50
;
_diffrn_measurement_device 'four-circle diffractometer'
_diffrn_measurement_device_type 'ROD, Synergy Custom system, HyPix'
_diffrn_measurement_method '\w scans'
_diffrn_orient_matrix_type 'CrysAlisPro convention (1999,Acta A55,543-557)'
_diffrn_orient_matrix_UB_11 -0.0026111000
_diffrn_orient_matrix_UB_12 0.0918127000
_diffrn_orient_matrix_UB_13 0.0013282000
_diffrn_orient_matrix_UB_21 -0.0570904000
_diffrn_orient_matrix_UB_22 -0.0005551000
_diffrn_orient_matrix_UB_23 -0.0719951000
_diffrn_orient_matrix_UB_31 -0.0719032000
_diffrn_orient_matrix_UB_32 -0.0028969000
_diffrn_orient_matrix_UB_33 0.0570325000
_diffrn_radiation_monochromator mirror
_diffrn_radiation_probe x-ray
_diffrn_radiation_type 'Cu K\a'
_diffrn_radiation_wavelength 1.54184
_diffrn_reflns_av_R_equivalents 0.0339
_diffrn_reflns_av_unetI/netI 0.0076
_diffrn_reflns_Laue_measured_fraction_full 1.000
_diffrn_reflns_Laue_measured_fraction_max 1.000
_diffrn_reflns_limit_h_max 20
_diffrn_reflns_limit_h_min -20
_diffrn_reflns_limit_k_max 20
_diffrn_reflns_limit_k_min -20
_diffrn_reflns_limit_l_max 20
_diffrn_reflns_limit_l_min -19
_diffrn_reflns_number 33076
_diffrn_reflns_point_group_measured_fraction_full 0.999
_diffrn_reflns_point_group_measured_fraction_max 0.999
_diffrn_reflns_theta_full 67.684
_diffrn_reflns_theta_max 68.196
_diffrn_reflns_theta_min 3.727
_diffrn_source 'Rotating-anode X-ray tube'
_diffrn_source_type 'Rigaku (Cu) X-ray Source'
_exptl_absorpt_coefficient_mu 8.150
_exptl_absorpt_correction_T_max 1.00000
_exptl_absorpt_correction_T_min 0.75871
_exptl_absorpt_correction_type multi-scan
_exptl_absorpt_process_details
;
CrysAlisPro 1.171.43.98a (Rigaku Oxford Diffraction, 2023)
Empirical absorption correction using spherical harmonics,
implemented in SCALE3 ABSPACK scaling algorithm.
;
_exptl_crystal_colour 'clear light colourless'
_exptl_crystal_colour_lustre clear
_exptl_crystal_colour_modifier light
_exptl_crystal_colour_primary colourless
_exptl_crystal_density_diffrn 1.826
_exptl_crystal_description block
_exptl_crystal_F_000 2496
_exptl_crystal_size_max 0.06
_exptl_crystal_size_mid 0.05
_exptl_crystal_size_min 0.05
_refine_diff_density_max 1.645
_refine_diff_density_min -1.299
_refine_diff_density_rms 0.196
_refine_ls_abs_structure_details
;
 Flack x determined using 374 quotients [(I+)-(I-)]/[(I+)+(I-)]
 (Parsons, Flack and Wagner, Acta Cryst. B69 (2013) 249-259).
;
_refine_ls_abs_structure_Flack -0.007(12)
_refine_ls_extinction_method none
_refine_ls_goodness_of_fit_ref 1.093
_refine_ls_hydrogen_treatment constr
_refine_ls_matrix_type full
_refine_ls_number_parameters 80
_refine_ls_number_reflns 843
_refine_ls_number_restraints 73
_refine_ls_restrained_S_all 1.083
_refine_ls_R_factor_all 0.0857
_refine_ls_R_factor_gt 0.0857
_refine_ls_shift/su_max 0.000
_refine_ls_shift/su_mean 0.000
_refine_ls_structure_factor_coef Fsqd
_refine_ls_weighting_details 'w=1/[\s^2^(Fo^2^)+(0.2500P)^2^+3.0000P] where P=(Fo^2^+2Fc^2^)/3'
_refine_ls_weighting_scheme calc
_refine_ls_wR_factor_gt 0.2615
_refine_ls_wR_factor_ref 0.2616
_reflns_Friedel_coverage 0.801
_reflns_Friedel_fraction_full 0.997
_reflns_Friedel_fraction_max 0.997
_reflns_number_gt 841
_reflns_number_total 843
_reflns_threshold_expression 'I > 2\s(I)'
_cod_data_source_file d4sc06624c2.cif
_cod_data_source_block 1g
_cod_original_cell_volume 4717.66(4)
_cod_database_code 1573695
_shelx_shelxl_version_number 2018/3
_chemical_oxdiff_usercomment CHNFeAg
_shelx_space_group_comment
;
The symmetry employed for this shelxl refinement is uniquely defined
by the following loop, which should always be used as a source of
symmetry information in preference to the above space-group names.
They are only intended as comments.
;
_olex2_refinement_description
;
1. Fixed Uiso
 At 1.2 times of:
  All C(H) groups
 At 1.5 times of:
  All C(H,H,H) groups
2. Restrained distances
 N4-C6 = N4-C5
 1.46 with sigma of 0.02
 C3-O3
 1.22 with sigma of 0.02
 C3-N4
 1.36 with sigma of 0.02
 C3-C6 = C3-C5
 2.45 with sigma of 0.04
 N2-N1 = C2-C1
 2.2 with sigma of 0.01
 N4-O3
 2.23 with sigma of 0.04
3. Restrained planarity
 C3, O3, N4, C5, C6
 with sigma of 0.1
 C2, N1, C1, N2, Br1
 with sigma of 0.1
4. Uiso/Uaniso restraints and constraints
C3 \\sim O3 \\sim N4 \\sim C5 \\sim C6: within 2A with sigma of 0.04 and sigma
for terminal atoms of 0.08 within 2A
Uanis(C1) \\sim Ueq, Uanis(O3) \\sim Ueq: with sigma of 0.01 and sigma for
terminal atoms of 0.02
Uanis(C1) = Uanis(N2)
Uanis(C6) = Uanis(C5)
5. Rigid body (RIGU) restrains
 C3, O3, N4, C5, C6
 with sigma for 1-2 distances of 0.004 and sigma for 1-3 distances of 0.004
6. Others
 Fixed Sof: Br1(0.5) C1(0.5) N2(0.5) C3(0.25) H3(0.25) O3(0.25) N4(0.25)
 C5(0.25) H5A(0.25) H5B(0.25) H5C(0.25) C6(0.25) H6A(0.25) H6B(0.25) H6C(0.25)
7.a Me refined with riding coordinates:
 C5(H5A,H5B,H5C), C6(H6A,H6B,H6C)
7.b Aromatic/amide H refined with riding coordinates:
 C2(H2), C3(H3)
;
_olex2_submission_special_instructions 'No special instructions were received'
_oxdiff_exptl_absorpt_empirical_details
;
Empirical correction (ABSPACK) includes:
- Absorption correction using spherical harmonics
- Frame scaling
;
_oxdiff_exptl_absorpt_empirical_full_max 1.287
_oxdiff_exptl_absorpt_empirical_full_min 0.805

loop_
_space_group_symop_operation_xyz
'x, y, z'
'-x, -y, z'
'-x, y, -z'
'x, -y, -z'
'z, x, y'
'z, -x, -y'
'-z, -x, y'
'-z, x, -y'
'y, z, x'
'-y, z, -x'
'y, -z, -x'
'-y, -z, x'
'y, x, z'
'-y, -x, z'
'y, -x, -z'
'-y, x, -z'
'x, z, y'
'-x, z, -y'
'-x, -z, y'
'x, -z, -y'
'z, y, x'
'z, -y, -x'
'-z, y, -x'
'-z, -y, x'
'x+1/2, y+1/2, z+1/2'
'-x+1/2, -y+1/2, z+1/2'
'-x+1/2, y+1/2, -z+1/2'
'x+1/2, -y+1/2, -z+1/2'
'z+1/2, x+1/2, y+1/2'
'z+1/2, -x+1/2, -y+1/2'
'-z+1/2, -x+1/2, y+1/2'
'-z+1/2, x+1/2, -y+1/2'
'y+1/2, z+1/2, x+1/2'
'-y+1/2, z+1/2, -x+1/2'
'y+1/2, -z+1/2, -x+1/2'
'-y+1/2, -z+1/2, x+1/2'
'y+1/2, x+1/2, z+1/2'
'-y+1/2, -x+1/2, z+1/2'
'y+1/2, -x+1/2, -z+1/2'
'-y+1/2, x+1/2, -z+1/2'
'x+1/2, z+1/2, y+1/2'
'-x+1/2, z+1/2, -y+1/2'
'-x+1/2, -z+1/2, y+1/2'
'x+1/2, -z+1/2, -y+1/2'
'z+1/2, y+1/2, x+1/2'
'z+1/2, -y+1/2, -x+1/2'
'-z+1/2, y+1/2, -x+1/2'
'-z+1/2, -y+1/2, x+1/2'

loop_
_atom_site_label
_atom_site_type_symbol
_atom_site_fract_x
_atom_site_fract_y
_atom_site_fract_z
_atom_site_U_iso_or_equiv
_atom_site_adp_type
_atom_site_occupancy
_atom_site_site_symmetry_order
_atom_site_calc_flag
_atom_site_refinement_flags_posn
_atom_site_refinement_flags_adp
_atom_site_refinement_flags_occupancy
_atom_site_disorder_assembly
_atom_site_disorder_group
Zn1 Zn 0.500000 1.000000 -0.250000 0.0311(10) Uani 1 4 d S T P . .
Br1 Br 0.6651(2) 1.1505(2) -0.2778(2) 0.0900(18) Uani 0.5 1 d . . P A -1
N1 N 0.5389(5) 1.0872(5) -0.1799(4) 0.0332(17) Uani 1 1 d D . . . .
C1 C 0.5958(16) 1.146(2) -0.1993(16) 0.060(4) Uani 0.5 1 d D U P A -1
C2 C 0.5070(8) 1.1101(5) -0.1101(5) 0.032(2) Uani 1 2 d DS T P A .
H2 H 0.467706 1.081257 -0.081259 0.039 Uiso 1 2 calc R U P . .
N2 N 0.5934(16) 1.1978(12) -0.1354(16) 0.060(4) Uani 0.5 1 d D . P A -1
C3 C 0.673(2) 0.969(4) -0.009(3) 0.102(18) Uani 0.25 1 d D U P B -1
H3 H 0.676035 0.926552 0.028155 0.122 Uiso 0.25 1 calc R U P B -1
O3 O 0.6139(13) 1.012(4) -0.003(4) 0.050(11) Uani 0.25 1 d D U P B -1
N4 N 0.733(2) 0.975(2) -0.061(2) 0.071(10) Uani 0.25 1 d D U P B -1
C5 C 0.794(4) 0.912(3) -0.058(4) 0.087(14) Uani 0.25 1 d D U P B -1
H5A H 0.834644 0.922470 -0.098850 0.130 Uiso 0.25 1 calc R U P B -1
H5B H 0.818873 0.910854 -0.005463 0.130 Uiso 0.25 1 calc R U P B -1
H5C H 0.768925 0.860081 -0.068961 0.130 Uiso 0.25 1 calc R U P B -1
C6 C 0.759(5) 1.030(3) -0.120(4) 0.087(14) Uani 0.25 1 d D U P B -1
H6A H 0.807674 1.010559 -0.145474 0.130 Uiso 0.25 1 calc R U P B -1
H6B H 0.716988 1.035838 -0.161020 0.130 Uiso 0.25 1 calc R U P B -1
H6C H 0.768904 1.082156 -0.095720 0.130 Uiso 0.25 1 calc R U P B -1

loop_
_atom_site_aniso_label
_atom_site_aniso_U_11
_atom_site_aniso_U_22
_atom_site_aniso_U_33
_atom_site_aniso_U_23
_atom_site_aniso_U_13
_atom_site_aniso_U_12
Zn1 0.0333(11) 0.0333(11) 0.0266(12) 0.000 0.000 0.000
Br1 0.100(3) 0.102(3) 0.068(2) -0.0413(17) 0.053(2) -0.064(2)
N1 0.038(4) 0.034(4) 0.027(3) 0.002(3) 0.009(3) -0.002(3)
C1 0.069(7) 0.058(10) 0.053(9) 0.003(6) 0.040(9) -0.020(9)
C2 0.033(6) 0.032(3) 0.032(3) -0.005(4) 0.007(4) -0.007(4)
N2 0.069(7) 0.058(10) 0.053(9) 0.003(6) 0.040(9) -0.020(9)
C3 0.10(2) 0.14(4) 0.07(3) 0.02(3) 0.00(2) 0.06(2)
O3 0.061(8) 0.06(3) 0.028(15) 0.006(19) -0.008(14) 0.009(12)
N4 0.068(17) 0.07(2) 0.07(2) 0.001(16) -0.012(15) 0.032(18)
C5 0.10(3) 0.058(17) 0.11(3) 0.002(18) 0.02(2) 0.04(2)
C6 0.10(3) 0.058(17) 0.11(3) 0.002(18) 0.02(2) 0.04(2)

loop_
_atom_type_symbol
_atom_type_description
_atom_type_scat_dispersion_real
_atom_type_scat_dispersion_imag
_atom_type_scat_source
C C 0.0181 0.0091 'International Tables Vol C Tables 4.2.6.8 and 6.1.1.4'
H H 0.0000 0.0000 'International Tables Vol C Tables 4.2.6.8 and 6.1.1.4'
Br Br -0.6763 1.2805 'International Tables Vol C Tables 4.2.6.8 and 6.1.1.4'
N N 0.0311 0.0180 'International Tables Vol C Tables 4.2.6.8 and 6.1.1.4'
O O 0.0492 0.0322 'International Tables Vol C Tables 4.2.6.8 and 6.1.1.4'
Zn Zn -1.5491 0.6778 'International Tables Vol C Tables 4.2.6.8 and 6.1.1.4'

loop_
_geom_angle_atom_site_label_1
_geom_angle_atom_site_label_2
_geom_angle_atom_site_label_3
_geom_angle
_geom_angle_site_symmetry_1
_geom_angle_site_symmetry_3
_geom_angle_publ_flag
N1 Zn1 N1 110.5(2) 40_654 2_675 ?
N1 Zn1 N1 107.5(4) 40_654 39_464 ?
N1 Zn1 N1 107.5(4) 2_675 . ?
N1 Zn1 N1 110.5(2) 40_654 . ?
N1 Zn1 N1 110.5(2) 2_675 39_464 ?
N1 Zn1 N1 110.5(2) 39_464 . ?
C1 N1 Zn1 126.9(13) . . ?
C2 N1 Zn1 126.6(7) . . ?
C2 N1 C1 105.7(14) . . ?
N1 C1 Br1 131(3) . . ?
N2 C1 Br1 125(3) . . ?
N2 C1 N1 104.0(15) . . ?
N1 C2 N1 109.9(11) 20_566 . ?
N1 C2 H2 125.1 20_566 . ?
N1 C2 H2 125.1 . . ?
O3 C3 H3 116.0 . . ?
O3 C3 N4 128(4) . . ?
N4 C3 H3 116.0 . . ?
C3 N4 C5 117(3) . . ?
C3 N4 C6 137(4) . . ?
C6 N4 C5 106(4) . . ?
N4 C5 H5A 109.5 . . ?
N4 C5 H5B 109.5 . . ?
N4 C5 H5C 109.5 . . ?
H5A C5 H5B 109.5 . . ?
H5A C5 H5C 109.5 . . ?
H5B C5 H5C 109.5 . . ?
N4 C6 H6A 109.5 . . ?
N4 C6 H6B 109.5 . . ?
N4 C6 H6C 109.5 . . ?
H6A C6 H6B 109.5 . . ?
H6A C6 H6C 109.5 . . ?
H6B C6 H6C 109.5 . . ?

loop_
_geom_bond_atom_site_label_1
_geom_bond_atom_site_label_2
_geom_bond_distance
_geom_bond_site_symmetry_2
_geom_bond_publ_flag
Zn1 N1 1.986(9) 40_654 ?
Zn1 N1 1.986(9) 2_675 ?
Zn1 N1 1.986(9) 39_464 ?
Zn1 N1 1.986(9) . ?
Br1 C1 1.759(16) . ?
N1 C1 1.41(3) . ?
N1 C2 1.343(10) . ?
C1 N2 1.38(3) . ?
C2 H2 0.9500 . ?
C3 H3 0.9500 . ?
C3 O3 1.23(3) . ?
C3 N4 1.33(3) . ?
N4 C5 1.47(3) . ?
N4 C6 1.43(3) . ?
C5 H5A 0.9800 . ?
C5 H5B 0.9800 . ?
C5 H5C 0.9800 . ?
C6 H6A 0.9800 . ?
C6 H6B 0.9800 . ?
C6 H6C 0.9800 . ?

loop_
_geom_torsion_atom_site_label_1
_geom_torsion_atom_site_label_2
_geom_torsion_atom_site_label_3
_geom_torsion_atom_site_label_4
_geom_torsion
_geom_torsion_site_symmetry_1
_geom_torsion_site_symmetry_2
_geom_torsion_site_symmetry_3
_geom_torsion_site_symmetry_4
_geom_torsion_publ_flag
Zn1 N1 C1 Br1 -16(3) . . . . ?
Zn1 N1 C1 N2 172.0(19) . . . . ?
Zn1 N1 C2 N1 -168.1(5) . . . 20_566 ?
C1 N1 C2 N1 2.0(18) . . . 20_566 ?
C2 N1 C1 Br1 174(2) . . . . ?
C2 N1 C1 N2 2(3) . . . . ?
O3 C3 N4 C5 -176(4) . . . . ?
O3 C3 N4 C6 7(6) . . . . ?
